data_2215685
loop_
_publ_author_name
'Kruszynski, Rafal'
'Trzesowska, Agata'

_publ_section_title
;
 Redetermination of hydrogenhydrazinium dichloride
;
_journal_coeditor_code WM2141
_journal_issue 10
_journal_name_full 'Acta Crystallographica Section E'
_journal_page_first i179
_journal_page_last i179
_journal_paper_doi 10.1107/S1600536807042523
_journal_volume 63
_journal_year 2007
_chemical_formula_iupac 'N2 H6 2+ , 2Cl -'
_chemical_formula_moiety 'H6 N2 2+ , 2Cl -'
_chemical_formula_sum 'Cl2 H6 N2'
_chemical_formula_weight 104.97
_chemical_name_common
;
Hydrazine Dihydrochloride
;
_chemical_name_systematic
;
Hydrogenhydrazinium dichloride
;
_space_group_IT_number 205
_symmetry_cell_setting cubic
_symmetry_space_group_name_Hall '-P 2ac 2ab 3'
_symmetry_space_group_name_H-M 'P a -3'
_atom_sites_solution_hydrogens geom
_atom_sites_solution_primary direct
_atom_sites_solution_secondary difmap
_audit_creation_method SHELXL97
_cell_angle_alpha 90.00
_cell_angle_beta 90.00
_cell_angle_gamma 90.00
_cell_formula_units_Z 4
_cell_length_a 7.87310(10)
_cell_length_b 7.87310(10)
_cell_length_c 7.87310(10)
_cell_measurement_reflns_used 1003
_cell_measurement_temperature 291.0(3)
_cell_measurement_theta_max 25.0
_cell_measurement_theta_min 4.0
_cell_volume 488.020(11)
_computing_cell_refinement 'CrysAlis RED (UNIL IC & Kuma, 2000)'
_computing_data_collection 'CrysAlis CCD (UNIL IC & Kuma, 2000)'
_computing_data_reduction 'CrysAlis RED (UNIL IC & Kuma, 2000)'
_computing_molecular_graphics
;
XP in SHELXTL (Sheldrick, 1990) and ORTEP-3 (Farrugia 1997)
;
_computing_publication_material
;
SHELXL97 (Sheldrick, 1997) and PLATON (Spek, 2003)
;
_computing_structure_refinement 'SHELXL97 (Sheldrick, 1997)'
_computing_structure_solution 'SHELXS97 (Sheldrick, 1997)'
_diffrn_ambient_temperature 291.0(3)
_diffrn_detector_area_resol_mean 1048576
_diffrn_measured_fraction_theta_full 1.000
_diffrn_measured_fraction_theta_max 1.000
_diffrn_measurement_device_type 'Kuma KM4 CCD'
_diffrn_measurement_method \w
_diffrn_radiation_monochromator graphite
_diffrn_radiation_source 'fine-focus sealed tube'
_diffrn_radiation_type MoK\a
_diffrn_radiation_wavelength 0.71073
_diffrn_reflns_av_R_equivalents 0.0152
_diffrn_reflns_av_sigmaI/netI 0.0036
_diffrn_reflns_limit_h_max 9
_diffrn_reflns_limit_h_min -9
_diffrn_reflns_limit_k_max 9
_diffrn_reflns_limit_k_min -9
_diffrn_reflns_limit_l_max 9
_diffrn_reflns_limit_l_min -9
_diffrn_reflns_number 4076
_diffrn_reflns_theta_full 25.05
_diffrn_reflns_theta_max 25.05
_diffrn_reflns_theta_min 4.48
_diffrn_standards_decay_% 0.0
_diffrn_standards_interval_time 16.67
_diffrn_standards_number 3
_exptl_absorpt_coefficient_mu 1.147
_exptl_absorpt_correction_T_max 0.880
_exptl_absorpt_correction_T_min 0.837
_exptl_absorpt_correction_type numerical
_exptl_absorpt_process_details '(X-RED; Stoe & Cie, 1999)'
_exptl_crystal_colour colourless
_exptl_crystal_density_diffrn 1.429
_exptl_crystal_density_meas 1.43
_exptl_crystal_density_method 'Berman density torsion balance'
_exptl_crystal_description needle
_exptl_crystal_F_000 216
_exptl_crystal_size_max 0.371
_exptl_crystal_size_mid 0.107
_exptl_crystal_size_min 0.106
_refine_diff_density_max 0.162
_refine_diff_density_min -0.421
_refine_ls_extinction_coef 0.46(3)
_refine_ls_extinction_expression Fc^*^=kFc[1+0.001xFc^2^\l^3^/sin(2\q)]^-1/4^
_refine_ls_extinction_method 'SHELXL97 (Sheldrick, 1997)'
_refine_ls_goodness_of_fit_ref 1.335
_refine_ls_hydrogen_treatment refall
_refine_ls_matrix_type full
_refine_ls_number_parameters 12
_refine_ls_number_reflns 146
_refine_ls_number_restraints 0
_refine_ls_restrained_S_all 1.335
_refine_ls_R_factor_all 0.0172
_refine_ls_R_factor_gt 0.0172
_refine_ls_shift/su_max 0.000
_refine_ls_shift/su_mean 0.000
_refine_ls_structure_factor_coef Fsqd
_refine_ls_weighting_details 'w = 1/[\s^2^(Fo^2^)+(0.0276P)^2^+0.0263P] where P=(Fo^2^+2Fc^2^)/3'
_refine_ls_weighting_scheme calc
_refine_ls_wR_factor_gt 0.0437
_refine_ls_wR_factor_ref 0.0437
_reflns_number_gt 146
_reflns_number_total 146
_reflns_threshold_expression I>2\s(I)
_cod_data_source_file wm2141.cif
_cod_data_source_block I
_cod_original_sg_symbol_Hall '-P 2ac 2ab'
_cod_database_code 2215685
_cod_database_fobs_code 2215685

loop_
_symmetry_equiv_pos_as_xyz
'x, y, z'
'-x+1/2, -y, z+1/2'
'-x, y+1/2, -z+1/2'
'x+1/2, -y+1/2, -z'
'z, x, y'
'z+1/2, -x+1/2, -y'
'-z+1/2, -x, y+1/2'
'-z, x+1/2, -y+1/2'
'y, z, x'
'-y, z+1/2, -x+1/2'
'y+1/2, -z+1/2, -x'
'-y+1/2, -z, x+1/2'
'-x, -y, -z'
'x-1/2, y, -z-1/2'
'x, -y-1/2, z-1/2'
'-x-1/2, y-1/2, z'
'-z, -x, -y'
'-z-1/2, x-1/2, y'
'z-1/2, x, -y-1/2'
'z, -x-1/2, y-1/2'
'-y, -z, -x'
'y, -z-1/2, x-1/2'
'-y-1/2, z-1/2, x'
'y-1/2, z, -x-1/2'

loop_
_atom_site_type_symbol
_atom_site_label
_atom_site_fract_x
_atom_site_fract_y
_atom_site_fract_z
_atom_site_U_iso_or_equiv
_atom_site_adp_type
_atom_site_calc_flag
_atom_site_refinement_flags
_atom_site_occupancy
Cl Cl1 0.77910(3) 0.27910(3) 0.22090(3) 0.0283(4) Uani d S 1
N N1 0.55244(9) 0.44756(9) -0.05244(9) 0.0254(4) Uani d S 1
H H1 0.6227(17) 0.3953(15) 0.0133(16) 0.042(3) Uiso d . 1

loop_
_atom_site_aniso_label
_atom_site_aniso_U_11
_atom_site_aniso_U_22
_atom_site_aniso_U_33
_atom_site_aniso_U_12
_atom_site_aniso_U_13
_atom_site_aniso_U_23
Cl1 0.0283(4) 0.0283(4) 0.0283(4) 0.00117(8) -0.00117(8) -0.00117(8)
N1 0.0254(4) 0.0254(4) 0.0254(4) 0.0005(3) 0.0005(3) -0.0005(3)

loop_
_atom_type_symbol
_atom_type_description
_atom_type_scat_dispersion_real
_atom_type_scat_dispersion_imag
_atom_type_scat_source
N N 0.0061 0.0033 'International Tables Vol C Tables 4.2.6.8 and 6.1.1.4'
H H 0.0000 0.0000 'International Tables Vol C Tables 4.2.6.8 and 6.1.1.4'
Cl Cl 0.1484 0.1585 'International Tables Vol C Tables 4.2.6.8 and 6.1.1.4'

loop_
_geom_angle_atom_site_label_1
_geom_angle_atom_site_label_2
_geom_angle_atom_site_label_3
_geom_angle_site_symmetry_1
_geom_angle
_geom_angle_publ_flag
N1 N1 H1 13_665 107.5(9) y

loop_
_geom_bond_atom_site_label_1
_geom_bond_atom_site_label_2
_geom_bond_site_symmetry_2
_geom_bond_distance
_geom_bond_publ_flag
N1 N1 13_665 1.4302(10) y
N1 H1 . 0.862(13) y

loop_
_geom_hbond_atom_site_label_D
_geom_hbond_atom_site_label_H
_geom_hbond_atom_site_label_A
_geom_hbond_distance_DH
_geom_hbond_distance_HA
_geom_hbond_distance_DA
_geom_hbond_angle_DHA
N1 H1 Cl1 0.862(13) 2.242(13) 3.0944(3) 170.0(12)
